data_4349026
loop_
_publ_author_name
'Dai, Feng-Rong'
'Qiao, Yupu'
'Wang, Zhenqiang'

_publ_section_title
;
 Designing structurally tunable and functionally versatile synthetic
 supercontainers
;
_journal_issue 2
_journal_name_full 'Inorganic Chemistry Frontiers'
_journal_page_first 243
_journal_paper_doi 10.1039/C5QI00212E
_journal_volume 3
_journal_year 2016
_chemical_formula_moiety 'C144 H144 N4 Ni8 O42 S8'
_chemical_formula_sum 'C144 H144 N4 Ni8 O42 S8'
_chemical_formula_weight 3328.79
_chemical_name_systematic 3-Ni
_space_group_IT_number 2
_space_group_name_Hall '-P 1'
_space_group_name_H-M_alt 'P -1'
_symmetry_cell_setting triclinic
_symmetry_space_group_name_Hall '-P 1'
_symmetry_space_group_name_H-M 'P -1'
_atom_sites_solution_hydrogens geom
_atom_sites_solution_primary direct
_atom_sites_solution_secondary difmap
_audit_creation_method SHELXL-97
_audit_update_record
;
2015-09-08 deposited with the CCDC.
2015-11-19 downloaded from the CCDC.
;
_cell_angle_alpha 79.284(2)
_cell_angle_beta 83.244(2)
_cell_angle_gamma 67.342(2)
_cell_formula_units_Z 1
_cell_length_a 12.968(2)
_cell_length_b 13.910(3)
_cell_length_c 27.919(5)
_cell_measurement_reflns_used 9972
_cell_measurement_temperature 100(2)
_cell_measurement_theta_max 22.79
_cell_measurement_theta_min 2.23
_cell_volume 4560.5(15)
_computing_cell_refinement 'Bruker SAINT'
_computing_data_collection 'Bruker APEX2'
_computing_data_reduction 'Bruker SAINT'
_computing_molecular_graphics 'Bruker SHELXTL'
_computing_publication_material 'Bruker SHELXTL'
_computing_structure_refinement 'SHELXL-97 (Sheldrick, 1997)'
_computing_structure_solution 'SHELXS-97 (Sheldrick, 1990)'
_diffrn_ambient_temperature 100(2)
_diffrn_measured_fraction_theta_full 0.993
_diffrn_measured_fraction_theta_max 0.993
_diffrn_measurement_device_type 'CCD area detector'
_diffrn_measurement_method 'phi and omega scans'
_diffrn_radiation_monochromator graphite
_diffrn_radiation_source 'fine-focus sealed tube'
_diffrn_radiation_type MoK\a
_diffrn_radiation_wavelength 0.71073
_diffrn_reflns_av_R_equivalents 0.0419
_diffrn_reflns_av_sigmaI/netI 0.0508
_diffrn_reflns_limit_h_max 14
_diffrn_reflns_limit_h_min -14
_diffrn_reflns_limit_k_max 15
_diffrn_reflns_limit_k_min -15
_diffrn_reflns_limit_l_max 30
_diffrn_reflns_limit_l_min -30
_diffrn_reflns_number 35816
_diffrn_reflns_theta_full 22.81
_diffrn_reflns_theta_max 22.81
_diffrn_reflns_theta_min 0.74
_diffrn_standards_number 0
_exptl_absorpt_coefficient_mu 0.965
_exptl_absorpt_correction_T_max 0.8455
_exptl_absorpt_correction_T_min 0.4772
_exptl_absorpt_correction_type multi-scan
_exptl_absorpt_process_details SADABS
_exptl_crystal_colour green
_exptl_crystal_density_diffrn 1.212
_exptl_crystal_density_method 'not measured'
_exptl_crystal_description needle
_exptl_crystal_F_000 1724
_exptl_crystal_recrystallization_method 'Solvothermal reaction'
_exptl_crystal_size_max 0.90
_exptl_crystal_size_mid 0.22
_exptl_crystal_size_min 0.18
_platon_squeeze_details
;
;
_refine_diff_density_max 1.303
_refine_diff_density_min -0.414
_refine_diff_density_rms 0.083
_refine_ls_extinction_method none
_refine_ls_goodness_of_fit_ref 1.078
_refine_ls_hydrogen_treatment mixed
_refine_ls_matrix_type full
_refine_ls_number_parameters 940
_refine_ls_number_reflns 12326
_refine_ls_number_restraints 12
_refine_ls_restrained_S_all 1.089
_refine_ls_R_factor_all 0.0631
_refine_ls_R_factor_gt 0.0487
_refine_ls_shift/su_max 0.001
_refine_ls_shift/su_mean 0.000
_refine_ls_structure_factor_coef Fsqd
_refine_ls_weighting_details 'calc w=1/[\s^2^(Fo^2^)+(0.0845P)^2^+0.0058P] where P=(Fo^2^+2Fc^2^)/3'
_refine_ls_weighting_scheme calc
_refine_ls_wR_factor_gt 0.1341
_refine_ls_wR_factor_ref 0.1410
_reflns_number_gt 9256
_reflns_number_total 12326
_reflns_threshold_expression >2sigma(I)
_cod_data_source_file c5qi00212e2.cif
_cod_data_source_block squeezed
_cod_depositor_comments
;
The following automatic conversions were performed:

data item '_symmetry_cell_setting' value 'Triclinic' was changed to
'triclinic' in accordance with the
/home/saulius/struct/COD-crude-data/automatic-downloads/DataCite-retrospective/RSC/depositions/lib/dictionaries/cif_core.dic
dictionary named 'cif_core.dic' version 2.4.2 last updated on
2011-04-26.

Automatic conversion script
Id: cif_fix_values 6909 2019-04-08 15:41:33Z antanas 
;
_cod_original_cell_volume 4560.6(15)
_cod_original_sg_symbol_H-M P-1
_cod_database_code 4349026

loop_
_symmetry_equiv_pos_as_xyz
'x, y, z'
'-x, -y, -z'

loop_
_atom_site_label
_atom_site_type_symbol
_atom_site_fract_x
_atom_site_fract_y
_atom_site_fract_z
_atom_site_U_iso_or_equiv
_atom_site_adp_type
_atom_site_occupancy
_atom_site_symmetry_multiplicity
_atom_site_calc_flag
_atom_site_refinement_flags
Ni1 Ni 0.18936(4) 0.69196(4) 0.750474(18) 0.02467(16) Uani 1 1 d .
Ni2 Ni 0.42675(4) 0.59336(4) 0.779434(19) 0.02564(16) Uani 1 1 d .
Ni4 Ni 0.23081(5) 0.87889(5) 0.698594(18) 0.02707(17) Uani 1 1 d .
Ni3 Ni 0.46891(4) 0.78010(4) 0.726430(18) 0.02491(16) Uani 1 1 d .
S3 S 0.53982(8) 0.90120(8) 0.78801(3) 0.0205(3) Uani 1 1 d .
S1 S 0.01197(8) 0.73505(9) 0.83419(4) 0.0221(3) Uani 1 1 d .
S2 S 0.45880(9) 0.54936(9) 0.88888(4) 0.0238(3) Uani 1 1 d .
S4 S 0.09519(9) 1.08595(9) 0.73479(4) 0.0231(3) Uani 1 1 d .
O2 O 0.1415(2) 0.8479(2) 0.76084(10) 0.0267(7) Uani 1 1 d .
C11 C 0.2373(3) 0.6450(3) 0.85903(13) 0.0172(9) Uani 1 1 d .
O7 O 0.5029(2) 0.4801(2) 0.93307(10) 0.0298(7) Uani 1 1 d .
O4 O -0.0847(2) 0.7226(2) 0.86067(9) 0.0263(7) Uani 1 1 d .
O9 O 0.5667(2) 0.8544(2) 0.74330(9) 0.0250(7) Uani 1 1 d .
O3 O 0.0491(2) 0.6839(2) 0.79085(9) 0.0256(7) Uani 1 1 d .
O10 O 0.6120(2) 0.9516(2) 0.79676(9) 0.0237(7) Uani 1 1 d .
O6 O 0.4882(2) 0.5028(2) 0.84438(10) 0.0260(7) Uani 1 1 d .
O13 O 0.0281(2) 1.1961(2) 0.72611(10) 0.0288(7) Uani 1 1 d .
O11 O 0.3337(2) 0.9099(2) 0.73802(9) 0.0229(7) Uani 1 1 d .
O1 O 0.3418(2) 0.7151(2) 0.71908(10) 0.0308(7) Uani 1 1 d .
O12 O 0.1339(2) 1.0360(2) 0.69105(9) 0.0275(7) Uani 1 1 d .
O8 O 0.4606(2) 0.7141(2) 0.79799(9) 0.0260(7) Uani 1 1 d .
O5 O 0.2723(2) 0.6446(2) 0.81348(9) 0.0240(7) Uani 1 1 d .
O14 O 0.2288(3) 0.5459(2) 0.73763(10) 0.0324(7) Uani 1 1 d .
O15 O 0.4058(2) 0.4733(2) 0.75896(11) 0.0339(8) Uani 1 1 d .
O16 O 0.5772(3) 0.5270(3) 0.74490(12) 0.0445(9) Uani 1 1 d .
O17 O 0.6121(3) 0.6666(3) 0.70696(12) 0.0449(9) Uani 1 1 d .
C1 C 0.0523(3) 0.9104(3) 0.78257(14) 0.0196(9) Uani 1 1 d .
C4 C -0.1473(3) 1.0474(3) 0.82941(14) 0.0204(10) Uani 1 1 d .
C6 C 0.0174(3) 1.0210(3) 0.77400(13) 0.0213(10) Uani 1 1 d .
C2 C -0.0178(3) 0.8715(3) 0.81704(13) 0.0213(10) Uani 1 1 d .
C3 C -0.1143(3) 0.9388(3) 0.83943(14) 0.0226(10) Uani 1 1 d .
H3 H -0.1575 0.9096 0.8617 0.027 Uiso 1 1 calc R
C7 C -0.2535(3) 1.1233(3) 0.85269(15) 0.0255(10) Uani 1 1 d .
C5 C -0.0783(3) 1.0871(3) 0.79707(14) 0.0221(10) Uani 1 1 d .
H5 H -0.0962 1.1596 0.7906 0.026 Uiso 1 1 calc R
C8 C -0.2220(4) 1.1890(4) 0.88298(17) 0.0382(12) Uani 1 1 d .
H8A H -0.1801 1.1434 0.9100 0.057 Uiso 1 1 calc R
H8B H -0.2889 1.2407 0.8949 0.057 Uiso 1 1 calc R
H8C H -0.1775 1.2238 0.8629 0.057 Uiso 1 1 calc R
C10 C -0.3197(4) 1.0653(4) 0.88688(15) 0.0312(11) Uani 1 1 d .
H10A H -0.3415 1.0244 0.8688 0.047 Uiso 1 1 calc R
H10B H -0.3852 1.1158 0.9004 0.047 Uiso 1 1 calc R
H10C H -0.2737 1.0195 0.9128 0.047 Uiso 1 1 calc R
C9 C -0.3289(4) 1.1971(4) 0.81227(16) 0.0391(12) Uani 1 1 d .
H9A H -0.2893 1.2357 0.7912 0.059 Uiso 1 1 calc R
H9B H -0.3949 1.2456 0.8266 0.059 Uiso 1 1 calc R
H9C H -0.3498 1.1564 0.7937 0.059 Uiso 1 1 calc R
C14 C 0.1612(3) 0.6491(3) 0.96111(14) 0.0227(10) Uani 1 1 d .
C12 C 0.3119(3) 0.6048(3) 0.89800(15) 0.0235(10) Uani 1 1 d .
C13 C 0.2745(3) 0.6080(3) 0.94653(15) 0.0245(10) Uani 1 1 d .
H13 H 0.3271 0.5816 0.9704 0.029 Uiso 1 1 calc R
C15 C 0.0872(3) 0.6865(3) 0.92395(14) 0.0236(10) Uani 1 1 d .
H15 H 0.0109 0.7136 0.9321 0.028 Uiso 1 1 calc R
C17 C 0.1192(3) 0.6530(4) 1.01435(14) 0.0263(10) Uani 1 1 d .
C16 C 0.1225(3) 0.6850(3) 0.87494(14) 0.0211(10) Uani 1 1 d .
C19 C 0.0443(4) 0.5881(4) 1.02764(16) 0.0416(13) Uani 1 1 d .
H19A H -0.0186 0.6178 1.0073 0.062 Uiso 1 1 calc R
H19B H 0.0183 0.5894 1.0613 0.062 Uiso 1 1 calc R
H19C H 0.0865 0.5166 1.0227 0.062 Uiso 1 1 calc R
C18 C 0.0519(4) 0.7663(4) 1.02120(17) 0.0468(14) Uani 1 1 d .
H18A H 0.1003 0.8053 1.0161 0.070 Uiso 1 1 calc R
H18B H 0.0183 0.7682 1.0537 0.070 Uiso 1 1 calc R
H18C H -0.0057 0.7973 0.9981 0.070 Uiso 1 1 calc R
C20 C 0.2147(4) 0.6087(5) 1.04913(17) 0.0505(15) Uani 1 1 d .
H20A H 0.2542 0.5350 1.0477 0.076 Uiso 1 1 calc R
H20B H 0.1848 0.6179 1.0818 0.076 Uiso 1 1 calc R
H20C H 0.2651 0.6453 1.0398 0.076 Uiso 1 1 calc R
C21 C 0.5000(3) 0.7234(3) 0.83734(14) 0.0197(9) Uani 1 1 d .
C24 C 0.5828(3) 0.7481(3) 0.92463(14) 0.0229(10) Uani 1 1 d .
C26 C 0.5046(3) 0.6558(3) 0.88175(14) 0.0212(10) Uani 1 1 d .
C27 C 0.6270(4) 0.7638(4) 0.96983(15) 0.0281(11) Uani 1 1 d .
C23 C 0.5811(3) 0.8141(3) 0.88073(15) 0.0241(10) Uani 1 1 d .
H23 H 0.6078 0.8678 0.8794 0.029 Uiso 1 1 calc R
C22 C 0.5415(3) 0.8041(3) 0.83853(14) 0.0197(9) Uani 1 1 d .
C25 C 0.5446(3) 0.6687(3) 0.92412(14) 0.0226(10) Uani 1 1 d .
H25 H 0.5451 0.6218 0.9527 0.027 Uiso 1 1 calc R
C28 C 0.7463(5) 0.7588(5) 0.95848(19) 0.0635(17) Uani 1 1 d .
H28A H 0.7706 0.7785 0.9850 0.095 Uiso 1 1 calc R
H28B H 0.7492 0.8063 0.9291 0.095 Uiso 1 1 calc R
H28C H 0.7945 0.6882 0.9541 0.095 Uiso 1 1 calc R
C29 C 0.5568(5) 0.8782(5) 0.9808(2) 0.0689(18) Uani 1 1 d .
H29A H 0.4795 0.8869 0.9868 0.103 Uiso 1 1 calc R
H29B H 0.5640 0.9284 0.9532 0.103 Uiso 1 1 calc R
H29C H 0.5839 0.8896 1.0089 0.103 Uiso 1 1 calc R
C30 C 0.6171(9) 0.6886(7) 1.0129(2) 0.126(4) Uani 1 1 d .
H30A H 0.5404 0.6952 1.0187 0.189 Uiso 1 1 calc R
H30B H 0.6419 0.7034 1.0408 0.189 Uiso 1 1 calc R
H30C H 0.6625 0.6182 1.0073 0.189 Uiso 1 1 calc R
C31 C 0.3168(3) 0.9855(3) 0.76270(12) 0.0147(9) Uani 1 1 d .
C34 C 0.2769(3) 1.1546(3) 0.81965(13) 0.0218(10) Uani 1 1 d .
C33 C 0.1930(3) 1.1493(3) 0.79420(13) 0.0206(10) Uani 1 1 d .
H33 H 0.1215 1.2009 0.7958 0.025 Uiso 1 1 calc R
C37 C 0.2556(3) 1.2359(3) 0.85345(13) 0.0212(10) Uani 1 1 d .
C36 C 0.4015(3) 0.9941(3) 0.78779(13) 0.0196(9) Uani 1 1 d .
C32 C 0.2121(3) 1.0708(3) 0.76689(13) 0.0205(10) Uani 1 1 d .
C35 C 0.3822(3) 1.0742(3) 0.81507(13) 0.0191(9) Uani 1 1 d .
H35 H 0.4414 1.0744 0.8309 0.023 Uiso 1 1 calc R
C40 C 0.1555(4) 1.3371(4) 0.83833(17) 0.0397(12) Uani 1 1 d .
H40A H 0.1685 1.3662 0.8053 0.060 Uiso 1 1 calc R
H40B H 0.1463 1.3872 0.8595 0.060 Uiso 1 1 calc R
H40C H 0.0891 1.3213 0.8408 0.060 Uiso 1 1 calc R
C38 C 0.3586(4) 1.2628(4) 0.85410(15) 0.0302(11) Uani 1 1 d .
H38A H 0.4201 1.2003 0.8659 0.045 Uiso 1 1 calc R
H38B H 0.3431 1.3145 0.8752 0.045 Uiso 1 1 calc R
H38C H 0.3775 1.2907 0.8216 0.045 Uiso 1 1 calc R
C39 C 0.2290(4) 1.1862(4) 0.90509(15) 0.0401(13) Uani 1 1 d .
H39A H 0.1614 1.1731 0.9052 0.060 Uiso 1 1 calc R
H39B H 0.2193 1.2336 0.9277 0.060 Uiso 1 1 calc R
H39C H 0.2896 1.1209 0.9145 0.060 Uiso 1 1 calc R
C42 C 0.3378(4) 0.3754(4) 0.72015(14) 0.0298(11) Uani 1 1 d .
C41 C 0.3219(4) 0.4728(4) 0.74092(15) 0.0307(11) Uani 1 1 d .
C44 C 0.4569(5) 0.2051(4) 0.69979(17) 0.0477(14) Uani 1 1 d .
H44 H 0.5267 0.1506 0.7001 0.057 Uiso 1 1 calc R
C46 C 0.2664(5) 0.2771(4) 0.68064(16) 0.0432(14) Uani 1 1 d .
H46 H 0.2068 0.2714 0.6674 0.052 Uiso 1 1 calc R
C45 C 0.3692(5) 0.1969(4) 0.67966(15) 0.0449(14) Uani 1 1 d .
C43 C 0.4416(4) 0.2942(4) 0.71954(16) 0.0408(13) Uani 1 1 d .
H43 H 0.5017 0.2996 0.7325 0.049 Uiso 1 1 calc R
C47 C 0.2487(4) 0.3664(4) 0.70077(15) 0.0341(12) Uani 1 1 d .
H47 H 0.1781 0.4196 0.7013 0.041 Uiso 1 1 calc R
C49 C 0.3880(6) 0.1010(5) 0.65672(17) 0.071(2) Uani 1 1 d .
H49A H 0.3164 0.0976 0.6523 0.085 Uiso 1 1 calc R
H49B H 0.4299 0.0378 0.6782 0.085 Uiso 1 1 calc R
C59 C 0.7263(4) 0.5000(4) 0.68670(17) 0.0431(13) Uani 1 1 d .
C62 C 0.9040(5) 0.3672(6) 0.6336(2) 0.069(2) Uani 1 1 d .
C64 C 0.7937(5) 0.5412(5) 0.6543(2) 0.0620(17) Uani 1 1 d .
H64 H 0.7815 0.6125 0.6504 0.074 Uiso 1 1 calc R
C65 C 1.0027(5) 0.2971(6) 0.6056(2) 0.085(2) Uani 1 1 d .
H65A H 1.0621 0.3246 0.6011 0.101 Uiso 1 1 calc R
H65B H 1.0310 0.2268 0.6242 0.101 Uiso 1 1 calc R
C60 C 0.7460(5) 0.3945(4) 0.69152(19) 0.0517(14) Uani 1 1 d .
H60 H 0.6993 0.3675 0.7128 0.062 Uiso 1 1 calc R
C58 C 0.6319(4) 0.5697(4) 0.71503(17) 0.0379(12) Uani 1 1 d .
C63 C 0.8814(5) 0.4730(6) 0.6273(2) 0.075(2) Uani 1 1 d .
H63 H 0.9250 0.5009 0.6046 0.090 Uiso 1 1 calc R
C70 C 0.9528(4) 0.2075(4) 0.39202(17) 0.0434(13) Uani 1 1 d .
C73 C 0.9052(4) 0.2047(4) 0.34568(18) 0.0363(12) Uani 1 1 d .
N2 N 0.9703(4) 0.2916(5) 0.55711(17) 0.0843(19) Uani 1 1 d .
H2A H 0.9042 0.3241 0.5464 0.101 Uiso 1 1 calc R
C57 C 0.5859(5) 0.1326(4) 0.37488(17) 0.0442(13) Uani 1 1 d .
N1 N 0.4533(6) 0.1059(5) 0.60659(19) 0.0875(18) Uani 1 1 d .
H1A H 0.5244 0.0782 0.6008 0.105 Uiso 1 1 calc R
C61 C 0.8333(5) 0.3266(5) 0.6657(2) 0.0647(17) Uani 1 1 d .
H61 H 0.8448 0.2554 0.6696 0.078 Uiso 1 1 calc R
C54 C 0.5452(5) 0.1325(6) 0.42778(18) 0.072(2) Uani 1 1 d .
C67 C 1.0310(5) 0.2164(7) 0.4791(2) 0.078(2) Uani 1 1 d .
C69 C 0.9906(6) 0.2851(6) 0.3953(2) 0.086(2) Uani 1 1 d .
H69 H 0.9897 0.3359 0.3683 0.103 Uiso 1 1 calc R
C53 C 0.6163(7) 0.0933(8) 0.4639(2) 0.115(3) Uani 1 1 d .
H53 H 0.6931 0.0642 0.4571 0.138 Uiso 1 1 calc R
C55 C 0.4315(6) 0.1778(8) 0.4381(2) 0.126(4) Uani 1 1 d .
H55 H 0.3832 0.2053 0.4126 0.151 Uiso 1 1 calc R
C68 C 1.0311(7) 0.2879(8) 0.4397(3) 0.106(3) Uani 1 1 d .
H68 H 1.0581 0.3401 0.4416 0.127 Uiso 1 1 calc R
C66 C 1.0692(6) 0.2211(8) 0.5289(3) 0.122(4) Uani 1 1 d .
H66A H 1.0980 0.1507 0.5475 0.147 Uiso 1 1 calc R
H66B H 1.1285 0.2487 0.5237 0.147 Uiso 1 1 calc R
C71 C 0.9544(8) 0.1378(6) 0.4319(2) 0.110(3) Uani 1 1 d .
H71 H 0.9268 0.0856 0.4310 0.132 Uiso 1 1 calc R
C72 C 0.9963(10) 0.1409(7) 0.4751(3) 0.144(5) Uani 1 1 d .
H72 H 0.9999 0.0886 0.5017 0.173 Uiso 1 1 calc R
C56 C 0.3880(9) 0.1832(9) 0.4857(3) 0.142(4) Uani 1 1 d U
H56 H 0.3112 0.2130 0.4922 0.170 Uiso 1 1 calc R
C52 C 0.5718(9) 0.0970(10) 0.5132(3) 0.160(5) Uani 1 1 d .
H52 H 0.6187 0.0675 0.5392 0.192 Uiso 1 1 calc R
C51 C 0.4572(11) 0.1455(10) 0.5215(4) 0.147(4) Uani 1 1 d U
C50 C 0.3834(9) 0.1565(10) 0.5778(4) 0.191(6) Uani 1 1 d .
H50A H 0.3496 0.2295 0.5829 0.229 Uiso 1 1 calc R
H50B H 0.3253 0.1279 0.5801 0.229 Uiso 1 1 calc R
O19 O 0.5135(3) 0.1644(3) 0.34427(11) 0.0414(9) Uani 1 1 d .
O20 O 0.8935(3) 0.2773(3) 0.31189(11) 0.0402(8) Uani 1 1 d .
O18 O 0.6904(3) 0.0992(3) 0.36636(10) 0.0459(9) Uani 1 1 d .
O21 O 0.8774(3) 0.1274(3) 0.34655(11) 0.0462(9) Uani 1 1 d .

loop_
_atom_site_aniso_label
_atom_site_aniso_U_11
_atom_site_aniso_U_22
_atom_site_aniso_U_33
_atom_site_aniso_U_23
_atom_site_aniso_U_13
_atom_site_aniso_U_12
Ni1 0.0264(3) 0.0276(4) 0.0244(3) -0.0083(2) -0.0008(2) -0.0131(3)
Ni2 0.0252(3) 0.0302(4) 0.0277(3) -0.0090(3) -0.0008(2) -0.0153(3)
Ni4 0.0284(3) 0.0399(4) 0.0211(3) -0.0113(3) 0.0002(2) -0.0191(3)
Ni3 0.0251(3) 0.0303(4) 0.0236(3) -0.0101(3) -0.0002(2) -0.0125(3)
S3 0.0179(5) 0.0258(6) 0.0215(5) -0.0047(5) -0.0009(4) -0.0116(5)
S1 0.0202(6) 0.0275(7) 0.0245(6) -0.0042(5) -0.0036(4) -0.0146(5)
S2 0.0214(6) 0.0231(6) 0.0297(6) -0.0016(5) -0.0039(5) -0.0117(5)
S4 0.0212(6) 0.0316(7) 0.0196(5) 0.0001(5) -0.0054(4) -0.0140(5)
O2 0.0256(17) 0.0246(18) 0.0322(17) -0.0095(14) 0.0054(13) -0.0115(15)
C11 0.025(2) 0.013(2) 0.018(2) -0.0044(17) -0.0017(18) -0.011(2)
O7 0.0262(16) 0.0266(18) 0.0377(18) 0.0046(14) -0.0087(13) -0.0133(15)
O4 0.0252(16) 0.0357(19) 0.0246(15) -0.0034(13) -0.0045(12) -0.0182(15)
O9 0.0216(16) 0.0342(19) 0.0221(15) -0.0081(13) 0.0017(12) -0.0127(14)
O3 0.0297(17) 0.0305(18) 0.0255(16) -0.0042(13) -0.0074(13) -0.0193(15)
O10 0.0223(16) 0.0307(18) 0.0248(15) -0.0046(13) -0.0009(12) -0.0172(14)
O6 0.0238(16) 0.0243(18) 0.0313(16) -0.0058(13) -0.0039(13) -0.0091(14)
O13 0.0273(17) 0.033(2) 0.0279(16) 0.0034(14) -0.0101(13) -0.0140(16)
O11 0.0251(16) 0.0314(19) 0.0181(14) -0.0053(13) -0.0036(12) -0.0155(14)
O1 0.0309(17) 0.0337(19) 0.0342(17) -0.0109(14) -0.0004(13) -0.0167(16)
O12 0.0286(17) 0.042(2) 0.0174(15) -0.0050(13) -0.0046(12) -0.0175(15)
O8 0.0331(17) 0.0301(19) 0.0243(16) -0.0052(13) -0.0079(13) -0.0198(15)
O5 0.0245(16) 0.0327(19) 0.0218(16) -0.0107(13) -0.0013(12) -0.0153(15)
O14 0.033(2) 0.030(2) 0.0388(18) -0.0116(15) -0.0060(15) -0.0128(17)
O15 0.0318(18) 0.035(2) 0.0402(18) -0.0154(15) -0.0080(15) -0.0120(16)
O16 0.0314(19) 0.051(2) 0.050(2) -0.0123(18) 0.0046(16) -0.0143(18)
O17 0.044(2) 0.046(3) 0.047(2) -0.0151(18) 0.0089(16) -0.0187(19)
C1 0.015(2) 0.026(3) 0.021(2) -0.0068(19) -0.0041(18) -0.008(2)
C4 0.018(2) 0.025(3) 0.023(2) -0.0087(19) -0.0044(17) -0.010(2)
C6 0.021(2) 0.031(3) 0.016(2) -0.0065(19) -0.0029(17) -0.012(2)
C2 0.023(2) 0.030(3) 0.016(2) -0.0034(19) -0.0076(18) -0.013(2)
C3 0.023(2) 0.038(3) 0.018(2) -0.007(2) -0.0032(18) -0.021(2)
C7 0.020(2) 0.032(3) 0.029(2) -0.007(2) -0.0017(19) -0.013(2)
C5 0.020(2) 0.024(3) 0.026(2) -0.0031(19) -0.0109(19) -0.011(2)
C8 0.033(3) 0.044(3) 0.044(3) -0.016(2) 0.007(2) -0.020(3)
C10 0.031(3) 0.037(3) 0.029(2) -0.009(2) 0.002(2) -0.015(2)
C9 0.027(3) 0.044(3) 0.039(3) -0.001(2) -0.001(2) -0.008(2)
C14 0.025(2) 0.022(3) 0.027(2) -0.0050(19) -0.0021(19) -0.015(2)
C12 0.025(2) 0.022(3) 0.030(2) -0.0062(19) -0.0011(19) -0.015(2)
C13 0.024(2) 0.027(3) 0.028(2) -0.001(2) -0.0053(19) -0.015(2)
C15 0.023(2) 0.024(3) 0.031(3) -0.004(2) -0.0009(19) -0.016(2)
C17 0.022(2) 0.037(3) 0.021(2) -0.002(2) 0.0005(18) -0.014(2)
C16 0.022(2) 0.025(3) 0.022(2) -0.0036(19) -0.0035(18) -0.015(2)
C19 0.043(3) 0.051(3) 0.033(3) -0.003(2) 0.002(2) -0.023(3)
C18 0.051(3) 0.062(4) 0.036(3) -0.012(3) 0.009(2) -0.031(3)
C20 0.041(3) 0.084(4) 0.031(3) -0.017(3) -0.003(2) -0.024(3)
C21 0.008(2) 0.023(3) 0.025(2) -0.0044(19) -0.0008(17) -0.0026(19)
C24 0.020(2) 0.027(3) 0.023(2) -0.002(2) 0.0005(18) -0.012(2)
C26 0.014(2) 0.021(3) 0.028(2) -0.007(2) -0.0021(18) -0.005(2)
C27 0.035(3) 0.032(3) 0.026(2) -0.006(2) -0.003(2) -0.020(2)
C23 0.020(2) 0.026(3) 0.033(3) -0.013(2) 0.0027(19) -0.012(2)
C22 0.015(2) 0.023(3) 0.025(2) -0.0095(19) -0.0012(17) -0.009(2)
C25 0.017(2) 0.029(3) 0.021(2) -0.0025(19) 0.0001(17) -0.009(2)
C28 0.068(4) 0.096(5) 0.044(3) -0.005(3) -0.016(3) -0.048(4)
C29 0.072(4) 0.080(5) 0.061(4) -0.020(3) -0.013(3) -0.028(4)
C30 0.272(12) 0.151(8) 0.033(4) 0.015(4) -0.048(5) -0.165(8)
C31 0.019(2) 0.017(2) 0.0066(19) 0.0046(17) 0.0011(16) -0.008(2)
C34 0.028(3) 0.026(3) 0.014(2) -0.0002(18) -0.0017(18) -0.015(2)
C33 0.021(2) 0.029(3) 0.014(2) -0.0032(19) 0.0033(17) -0.013(2)
C37 0.020(2) 0.026(3) 0.017(2) -0.0061(18) -0.0019(17) -0.006(2)
C36 0.023(2) 0.027(3) 0.013(2) -0.0057(18) 0.0043(17) -0.014(2)
C32 0.022(2) 0.030(3) 0.015(2) 0.0046(19) -0.0057(17) -0.017(2)
C35 0.019(2) 0.024(3) 0.016(2) -0.0005(18) -0.0022(17) -0.011(2)
C40 0.043(3) 0.048(3) 0.034(3) -0.016(2) 0.000(2) -0.019(3)
C38 0.034(3) 0.037(3) 0.028(2) -0.014(2) 0.003(2) -0.020(2)
C39 0.050(3) 0.054(4) 0.026(3) -0.010(2) 0.003(2) -0.029(3)
C42 0.041(3) 0.030(3) 0.019(2) -0.006(2) 0.003(2) -0.016(3)
C41 0.040(3) 0.026(3) 0.028(2) -0.003(2) -0.004(2) -0.014(3)
C44 0.071(4) 0.031(3) 0.035(3) -0.011(2) 0.004(3) -0.012(3)
C46 0.067(4) 0.057(4) 0.027(3) -0.014(3) 0.004(2) -0.045(4)
C45 0.091(5) 0.039(3) 0.016(2) -0.009(2) 0.015(3) -0.040(4)
C43 0.050(3) 0.042(3) 0.032(3) -0.004(2) -0.008(2) -0.019(3)
C47 0.043(3) 0.038(3) 0.030(3) -0.014(2) 0.002(2) -0.022(3)
C49 0.144(6) 0.075(4) 0.018(3) -0.025(3) 0.038(3) -0.072(5)
C59 0.042(3) 0.055(4) 0.035(3) -0.013(3) -0.005(2) -0.018(3)
C62 0.049(4) 0.082(5) 0.051(4) -0.033(4) -0.020(3) 0.018(4)
C64 0.045(3) 0.077(5) 0.068(4) -0.034(3) 0.018(3) -0.023(3)
C65 0.055(4) 0.121(6) 0.055(4) -0.054(4) -0.015(3) 0.013(4)
C60 0.053(4) 0.040(4) 0.050(3) -0.015(3) -0.003(3) -0.001(3)
C58 0.035(3) 0.039(4) 0.038(3) -0.007(3) -0.002(2) -0.012(3)
C63 0.060(4) 0.101(6) 0.061(4) -0.034(4) 0.018(3) -0.022(4)
C70 0.042(3) 0.062(4) 0.032(3) -0.023(3) -0.004(2) -0.018(3)
C73 0.029(3) 0.044(3) 0.039(3) -0.012(3) 0.003(2) -0.016(3)
N2 0.041(3) 0.139(5) 0.055(3) -0.065(3) -0.014(2) 0.011(3)
C57 0.049(4) 0.061(4) 0.028(3) -0.017(3) 0.005(3) -0.024(3)
N1 0.127(6) 0.083(4) 0.059(3) -0.023(3) -0.010(4) -0.039(4)
C61 0.069(4) 0.056(4) 0.053(4) -0.019(3) -0.011(3) 0.000(4)
C54 0.067(4) 0.137(6) 0.021(3) -0.019(3) 0.013(3) -0.050(4)
C67 0.046(4) 0.122(7) 0.053(4) -0.052(4) -0.015(3) 0.005(4)
C69 0.121(6) 0.135(7) 0.051(4) -0.028(4) -0.006(4) -0.093(6)
C53 0.105(6) 0.216(10) 0.023(3) -0.014(4) 0.003(4) -0.064(7)
C55 0.075(5) 0.261(12) 0.042(4) -0.057(5) 0.037(4) -0.057(7)
C68 0.124(7) 0.194(9) 0.062(5) -0.049(6) 0.002(4) -0.115(7)
C66 0.064(5) 0.200(10) 0.080(5) -0.104(6) -0.026(4) 0.019(5)
C71 0.222(10) 0.085(6) 0.049(4) -0.006(4) -0.052(5) -0.074(6)
C72 0.289(14) 0.083(6) 0.069(5) -0.012(4) -0.097(7) -0.053(8)
C56 0.117(6) 0.223(9) 0.066(5) -0.039(5) 0.033(5) -0.044(6)
C52 0.150(9) 0.282(15) 0.029(4) -0.012(6) -0.017(5) -0.063(10)
C51 0.139(7) 0.196(8) 0.074(5) -0.028(5) 0.051(5) -0.040(6)
C50 0.127(9) 0.211(14) 0.148(10) -0.056(9) -0.063(8) 0.061(9)
O19 0.0277(18) 0.071(3) 0.0251(17) -0.0148(17) 0.0022(15) -0.0152(18)
O20 0.043(2) 0.049(2) 0.0303(18) -0.0065(17) -0.0040(15) -0.0187(18)
O18 0.037(2) 0.084(3) 0.0198(17) -0.0157(17) 0.0008(14) -0.023(2)
O21 0.060(2) 0.055(2) 0.0358(19) -0.0007(17) -0.0137(16) -0.034(2)

loop_
_atom_type_symbol
_atom_type_description
_atom_type_scat_dispersion_real
_atom_type_scat_dispersion_imag
_atom_type_scat_source
C C 0.0033 0.0016 'International Tables Vol C Tables 4.2.6.8 and 6.1.1.4'
H H 0.0000 0.0000 'International Tables Vol C Tables 4.2.6.8 and 6.1.1.4'
N N 0.0061 0.0033 'International Tables Vol C Tables 4.2.6.8 and 6.1.1.4'
O O 0.0106 0.0060 'International Tables Vol C Tables 4.2.6.8 and 6.1.1.4'
S S 0.1246 0.1234 'International Tables Vol C Tables 4.2.6.8 and 6.1.1.4'
Ni Ni 0.3393 1.1124 'International Tables Vol C Tables 4.2.6.8 and 6.1.1.4'

loop_
_geom_angle_atom_site_label_1
_geom_angle_atom_site_label_2
_geom_angle_atom_site_label_3
_geom_angle
_geom_angle_site_symmetry_1
_geom_angle_site_symmetry_3
O14 Ni1 O5 93.89(12) . .
O14 Ni1 O20 80.06(13) . 2_666
O5 Ni1 O20 173.60(13) . 2_666
O14 Ni1 O3 89.72(12) . .
O5 Ni1 O3 88.53(10) . .
O20 Ni1 O3 89.36(11) 2_666 .
O14 Ni1 O2 176.75(12) . .
O5 Ni1 O2 89.30(11) . .
O20 Ni1 O2 96.73(12) 2_666 .
O3 Ni1 O2 89.69(11) . .
O14 Ni1 O1 98.49(12) . .
O5 Ni1 O1 83.36(11) . .
O20 Ni1 O1 99.50(12) 2_666 .
O3 Ni1 O1 168.81(11) . .
O2 Ni1 O1 82.53(11) . .
O14 Ni1 Ni4 135.06(9) . .
O5 Ni1 Ni4 107.35(8) . .
O20 Ni1 Ni4 78.63(10) 2_666 .
O3 Ni1 Ni4 128.87(8) . .
O2 Ni1 Ni4 44.05(7) . .
O1 Ni1 Ni4 47.71(8) . .
O14 Ni1 Ni2 79.35(9) . .
O5 Ni1 Ni2 42.67(8) . .
O20 Ni1 Ni2 136.78(9) 2_666 .
O3 Ni1 Ni2 127.96(8) . .
O2 Ni1 Ni2 103.50(8) . .
O1 Ni1 Ni2 47.37(8) . .
Ni4 Ni1 Ni2 89.98(2) . .
O15 Ni2 O16 79.95(13) . .
O15 Ni2 O5 93.44(12) . .
O16 Ni2 O5 173.28(13) . .
O15 Ni2 O6 91.00(12) . .
O16 Ni2 O6 90.29(12) . .
O5 Ni2 O6 88.63(11) . .
O15 Ni2 O8 175.57(12) . .
O16 Ni2 O8 95.62(13) . .
O5 Ni2 O8 90.99(11) . .
O6 Ni2 O8 89.15(11) . .
O15 Ni2 O1 97.40(12) . .
O16 Ni2 O1 99.03(12) . .
O5 Ni2 O1 82.91(11) . .
O6 Ni2 O1 168.39(11) . .
O8 Ni2 O1 83.09(11) . .
O15 Ni2 Ni3 134.08(9) . .
O16 Ni2 Ni3 77.99(10) . .
O5 Ni2 Ni3 107.78(8) . .
O6 Ni2 Ni3 128.62(8) . .
O8 Ni2 Ni3 43.87(7) . .
O1 Ni2 Ni3 48.06(7) . .
O15 Ni2 Ni1 78.47(9) . .
O16 Ni2 Ni1 135.50(10) . .
O5 Ni2 Ni1 42.83(7) . .
O6 Ni2 Ni1 128.35(8) . .
O8 Ni2 Ni1 104.86(8) . .
O1 Ni2 Ni1 46.71(7) . .
Ni3 Ni2 Ni1 90.00(2) . .
O18 Ni4 O21 79.64(13) 2_666 2_666
O18 Ni4 O11 95.77(11) 2_666 .
O21 Ni4 O11 170.55(13) 2_666 .
O18 Ni4 O2 173.20(12) 2_666 .
O21 Ni4 O2 94.14(12) 2_666 .
O11 Ni4 O2 90.79(11) . .
O18 Ni4 O12 90.41(13) 2_666 .
O21 Ni4 O12 84.31(13) 2_666 .
O11 Ni4 O12 87.48(11) . .
O2 Ni4 O12 91.71(11) . .
O18 Ni4 O1 95.59(13) 2_666 .
O21 Ni4 O1 104.92(13) 2_666 .
O11 Ni4 O1 83.65(11) . .
O2 Ni4 O1 83.29(11) . .
O12 Ni4 O1 169.74(10) . .
O18 Ni4 Ni1 130.22(11) 2_666 .
O21 Ni4 Ni1 80.29(10) 2_666 .
O11 Ni4 Ni1 108.79(8) . .
O2 Ni4 Ni1 45.05(8) . .
O12 Ni4 Ni1 131.97(8) . .
O1 Ni4 Ni1 47.62(7) . .
O18 Ni4 Ni3 79.52(9) 2_666 .
O21 Ni4 Ni3 142.83(11) 2_666 .
O11 Ni4 Ni3 42.37(8) . .
O2 Ni4 Ni3 104.33(8) . .
O12 Ni4 Ni3 126.19(8) . .
O1 Ni4 Ni3 47.47(7) . .
Ni1 Ni4 Ni3 90.25(2) . .
O19 Ni3 O17 79.33(13) 2_666 .
O19 Ni3 O11 92.95(12) 2_666 .
O17 Ni3 O11 170.83(12) . .
O19 Ni3 O8 175.98(13) 2_666 .
O17 Ni3 O8 96.66(13) . .
O11 Ni3 O8 91.07(11) . .
O19 Ni3 O9 89.58(12) 2_666 .
O17 Ni3 O9 87.07(13) . .
O11 Ni3 O9 87.92(11) . .
O8 Ni3 O9 90.55(10) . .
O19 Ni3 O1 97.25(12) 2_666 .
O17 Ni3 O1 102.37(13) . .
O11 Ni3 O1 83.40(11) . .
O8 Ni3 O1 83.23(10) . .
O9 Ni3 O1 169.20(11) . .
O19 Ni3 Ni2 134.05(10) 2_666 .
O17 Ni3 Ni2 80.86(10) . .
O11 Ni3 Ni2 108.20(8) . .
O8 Ni3 Ni2 44.12(7) . .
O9 Ni3 Ni2 130.24(8) . .
O1 Ni3 Ni2 47.97(8) . .
O19 Ni3 Ni4 78.68(9) 2_666 .
O17 Ni3 Ni4 138.41(10) . .
O11 Ni3 Ni4 42.76(7) . .
O8 Ni3 Ni4 104.38(8) . .
O9 Ni3 Ni4 127.44(8) . .
O1 Ni3 Ni4 46.81(8) . .
Ni2 Ni3 Ni4 89.77(2) . .
O10 S3 O9 115.39(16) . .
O10 S3 C36 108.17(18) . .
O9 S3 C36 109.83(17) . .
O10 S3 C22 108.17(17) . .
O9 S3 C22 109.66(18) . .
C36 S3 C22 105.11(18) . .
O4 S1 O3 115.62(16) . .
O4 S1 C2 107.86(19) . .
O3 S1 C2 108.93(17) . .
O4 S1 C16 107.64(17) . .
O3 S1 C16 109.14(18) . .
C2 S1 C16 107.34(18) . .
O7 S2 O6 116.39(18) . .
O7 S2 C12 107.59(18) . .
O6 S2 C12 109.92(18) . .
O7 S2 C26 107.80(18) . .
O6 S2 C26 108.88(18) . .
C12 S2 C26 105.73(19) . .
O13 S4 O12 115.00(17) . .
O13 S4 C6 108.37(19) . .
O12 S4 C6 109.24(18) . .
O13 S4 C32 107.51(18) . .
O12 S4 C32 109.55(18) . .
C6 S4 C32 106.86(17) . .
C1 O2 Ni4 130.4(3) . .
C1 O2 Ni1 131.6(2) . .
Ni4 O2 Ni1 90.90(11) . .
O5 C11 C12 122.5(4) . .
O5 C11 C16 123.9(3) . .
C12 C11 C16 113.6(3) . .
S3 O9 Ni3 119.18(15) . .
S1 O3 Ni1 119.72(15) . .
S2 O6 Ni2 119.72(17) . .
C31 O11 Ni3 133.0(2) . .
C31 O11 Ni4 132.2(2) . .
Ni3 O11 Ni4 94.87(12) . .
Ni1 O1 Ni4 84.67(10) . .
Ni1 O1 Ni2 85.91(10) . .
Ni4 O1 Ni2 145.49(14) . .
Ni1 O1 Ni3 146.30(14) . .
Ni4 O1 Ni3 85.72(10) . .
Ni2 O1 Ni3 83.97(10) . .
S4 O12 Ni4 118.76(16) . .
C21 O8 Ni3 132.1(2) . .
C21 O8 Ni2 132.1(3) . .
Ni3 O8 Ni2 92.01(10) . .
C11 O5 Ni2 133.4(2) . .
C11 O5 Ni1 132.1(2) . .
Ni2 O5 Ni1 94.50(11) . .
C41 O14 Ni1 127.2(3) . .
C41 O15 Ni2 128.4(3) . .
C58 O16 Ni2 129.4(3) . .
C58 O17 Ni3 125.6(3) . .
O2 C1 C6 123.3(3) . .
O2 C1 C2 122.4(4) . .
C6 C1 C2 114.2(4) . .
C3 C4 C5 116.8(4) . .
C3 C4 C7 123.3(4) . .
C5 C4 C7 119.9(4) . .
C5 C6 C1 123.0(4) . .
C5 C6 S4 115.1(3) . .
C1 C6 S4 121.9(3) . .
C3 C2 C1 122.2(4) . .
C3 C2 S1 116.0(3) . .
C1 C2 S1 121.8(3) . .
C4 C3 C2 122.0(4) . .
C4 C3 H3 119.0 . .
C2 C3 H3 119.0 . .
C10 C7 C4 112.4(4) . .
C10 C7 C9 108.5(3) . .
C4 C7 C9 109.0(3) . .
C10 C7 C8 107.6(3) . .
C4 C7 C8 109.9(3) . .
C9 C7 C8 109.3(4) . .
C4 C5 C6 121.7(4) . .
C4 C5 H5 119.1 . .
C6 C5 H5 119.1 . .
C7 C8 H8A 109.5 . .
C7 C8 H8B 109.5 . .
H8A C8 H8B 109.5 . .
C7 C8 H8C 109.5 . .
H8A C8 H8C 109.5 . .
H8B C8 H8C 109.5 . .
C7 C10 H10A 109.5 . .
C7 C10 H10B 109.5 . .
H10A C10 H10B 109.5 . .
C7 C10 H10C 109.5 . .
H10A C10 H10C 109.5 . .
H10B C10 H10C 109.5 . .
C7 C9 H9A 109.5 . .
C7 C9 H9B 109.5 . .
H9A C9 H9B 109.5 . .
C7 C9 H9C 109.5 . .
H9A C9 H9C 109.5 . .
H9B C9 H9C 109.5 . .
C15 C14 C13 115.8(4) . .
C15 C14 C17 121.0(4) . .
C13 C14 C17 123.2(4) . .
C13 C12 C11 122.4(4) . .
C13 C12 S2 114.2(3) . .
C11 C12 S2 123.3(3) . .
C12 C13 C14 122.7(4) . .
C12 C13 H13 118.6 . .
C14 C13 H13 118.6 . .
C14 C15 C16 122.6(4) . .
C14 C15 H15 118.7 . .
C16 C15 H15 118.7 . .
C18 C17 C20 108.1(4) . .
C18 C17 C14 109.5(3) . .
C20 C17 C14 112.3(4) . .
C18 C17 C19 109.4(4) . .
C20 C17 C19 108.6(4) . .
C14 C17 C19 109.0(3) . .
C15 C16 C11 122.7(4) . .
C15 C16 S1 114.3(3) . .
C11 C16 S1 122.9(3) . .
C17 C19 H19A 109.5 . .
C17 C19 H19B 109.5 . .
H19A C19 H19B 109.5 . .
C17 C19 H19C 109.5 . .
H19A C19 H19C 109.5 . .
H19B C19 H19C 109.5 . .
C17 C18 H18A 109.5 . .
C17 C18 H18B 109.5 . .
H18A C18 H18B 109.5 . .
C17 C18 H18C 109.5 . .
H18A C18 H18C 109.5 . .
H18B C18 H18C 109.5 . .
C17 C20 H20A 109.5 . .
C17 C20 H20B 109.5 . .
H20A C20 H20B 109.5 . .
C17 C20 H20C 109.5 . .
H20A C20 H20C 109.5 . .
H20B C20 H20C 109.5 . .
O8 C21 C26 123.3(4) . .
O8 C21 C22 122.5(3) . .
C26 C21 C22 114.2(4) . .
C25 C24 C23 115.8(4) . .
C25 C24 C27 123.5(4) . .
C23 C24 C27 120.6(4) . .
C21 C26 C25 122.5(4) . .
C21 C26 S2 122.3(3) . .
C25 C26 S2 115.2(3) . .
C30 C27 C28 112.6(5) . .
C30 C27 C24 112.0(4) . .
C28 C27 C24 109.2(4) . .
C30 C27 C29 108.5(5) . .
C28 C27 C29 105.9(4) . .
C24 C27 C29 108.4(4) . .
C22 C23 C24 123.2(4) . .
C22 C23 H23 118.4 . .
C24 C23 H23 118.4 . .
C23 C22 C21 121.9(4) . .
C23 C22 S3 115.4(3) . .
C21 C22 S3 122.6(3) . .
C24 C25 C26 122.3(4) . .
C24 C25 H25 118.8 . .
C26 C25 H25 118.8 . .
C27 C28 H28A 109.5 . .
C27 C28 H28B 109.5 . .
H28A C28 H28B 109.5 . .
C27 C28 H28C 109.5 . .
H28A C28 H28C 109.5 . .
H28B C28 H28C 109.5 . .
C27 C29 H29A 109.5 . .
C27 C29 H29B 109.5 . .
H29A C29 H29B 109.5 . .
C27 C29 H29C 109.5 . .
H29A C29 H29C 109.5 . .
H29B C29 H29C 109.5 . .
C27 C30 H30A 109.5 . .
C27 C30 H30B 109.5 . .
H30A C30 H30B 109.5 . .
C27 C30 H30C 109.5 . .
H30A C30 H30C 109.5 . .
H30B C30 H30C 109.5 . .
O11 C31 C36 123.7(4) . .
O11 C31 C32 124.0(3) . .
C36 C31 C32 112.2(4) . .
C35 C34 C33 115.1(4) . .
C35 C34 C37 121.3(3) . .
C33 C34 C37 123.4(4) . .
C32 C33 C34 122.5(4) . .
C32 C33 H33 118.7 . .
C34 C33 H33 118.7 . .
C40 C37 C38 109.3(4) . .
C40 C37 C34 111.7(3) . .
C38 C37 C34 110.9(3) . .
C40 C37 C39 108.5(4) . .
C38 C37 C39 109.3(3) . .
C34 C37 C39 107.1(3) . .
C35 C36 C31 123.4(4) . .
C35 C36 S3 114.4(3) . .
C31 C36 S3 122.2(3) . .
C33 C32 C31 124.2(3) . .
C33 C32 S4 114.1(3) . .
C31 C32 S4 121.7(3) . .
C36 C35 C34 122.5(4) . .
C36 C35 H35 118.8 . .
C34 C35 H35 118.8 . .
C37 C40 H40A 109.5 . .
C37 C40 H40B 109.5 . .
H40A C40 H40B 109.5 . .
C37 C40 H40C 109.5 . .
H40A C40 H40C 109.5 . .
H40B C40 H40C 109.5 . .
C37 C38 H38A 109.5 . .
C37 C38 H38B 109.5 . .
H38A C38 H38B 109.5 . .
C37 C38 H38C 109.5 . .
H38A C38 H38C 109.5 . .
H38B C38 H38C 109.5 . .
C37 C39 H39A 109.5 . .
C37 C39 H39B 109.5 . .
H39A C39 H39B 109.5 . .
C37 C39 H39C 109.5 . .
H39A C39 H39C 109.5 . .
H39B C39 H39C 109.5 . .
C43 C42 C47 119.2(4) . .
C43 C42 C41 120.5(4) . .
C47 C42 C41 120.3(4) . .
O14 C41 O15 126.0(4) . .
O14 C41 C42 117.7(4) . .
O15 C41 C42 116.3(4) . .
C43 C44 C45 120.3(5) . .
C43 C44 H44 119.9 . .
C45 C44 H44 119.9 . .
C45 C46 C47 121.9(5) . .
C45 C46 H46 119.1 . .
C47 C46 H46 119.1 . .
C46 C45 C44 118.9(5) . .
C46 C45 C49 121.4(6) . .
C44 C45 C49 119.7(6) . .
C44 C43 C42 120.7(5) . .
C44 C43 H43 119.7 . .
C42 C43 H43 119.7 . .
C46 C47 C42 119.1(5) . .
C46 C47 H47 120.4 . .
C42 C47 H47 120.4 . .
C45 C49 N1 110.4(4) . .
C45 C49 H49A 109.6 . .
N1 C49 H49A 109.6 . .
C45 C49 H49B 109.6 . .
N1 C49 H49B 109.6 . .
H49A C49 H49B 108.1 . .
C60 C59 C64 119.3(5) . .
C60 C59 C58 120.3(5) . .
C64 C59 C58 120.4(5) . .
C63 C62 C61 118.7(6) . .
C63 C62 C65 119.5(7) . .
C61 C62 C65 121.8(7) . .
C59 C64 C63 118.9(6) . .
C59 C64 H64 120.6 . .
C63 C64 H64 120.6 . .
N2 C65 C62 111.0(5) . .
N2 C65 H65A 109.4 . .
C62 C65 H65A 109.4 . .
N2 C65 H65B 109.4 . .
C62 C65 H65B 109.4 . .
H65A C65 H65B 108.0 . .
C59 C60 C61 122.1(6) . .
C59 C60 H60 118.9 . .
C61 C60 H60 118.9 . .
O16 C58 O17 124.7(5) . .
O16 C58 C59 117.1(5) . .
O17 C58 C59 118.2(5) . .
C62 C63 C64 121.8(6) . .
C62 C63 H63 119.1 . .
C64 C63 H63 119.1 . .
C71 C70 C69 117.4(5) . .
C71 C70 C73 121.3(5) . .
C69 C70 C73 121.2(5) . .
O20 C73 O21 125.9(4) . .
O20 C73 C70 118.9(5) . .
O21 C73 C70 115.2(5) . .
C65 N2 C66 111.2(4) . .
C65 N2 H2A 124.4 . .
C66 N2 H2A 124.4 . .
O19 C57 O18 126.6(4) . .
O19 C57 C54 116.9(5) . .
O18 C57 C54 116.5(5) . .
C50 N1 C49 105.3(9) . .
C50 N1 H1A 127.4 . .
C49 N1 H1A 127.4 . .
C60 C61 C62 119.0(6) . .
C60 C61 H61 120.5 . .
C62 C61 H61 120.5 . .
C53 C54 C55 120.3(6) . .
C53 C54 C57 121.7(6) . .
C55 C54 C57 117.9(5) . .
C72 C67 C68 118.7(6) . .
C72 C67 C66 119.6(8) . .
C68 C67 C66 121.7(8) . .
C70 C69 C68 120.0(7) . .
C70 C69 H69 120.0 . .
C68 C69 H69 120.0 . .
C54 C53 C52 118.6(8) . .
C54 C53 H53 120.7 . .
C52 C53 H53 120.7 . .
C56 C55 C54 121.3(8) . .
C56 C55 H55 119.3 . .
C54 C55 H55 119.3 . .
C67 C68 C69 120.7(7) . .
C67 C68 H68 119.7 . .
C69 C68 H68 119.7 . .
N2 C66 C67 109.3(5) . .
N2 C66 H66A 109.8 . .
C67 C66 H66A 109.8 . .
N2 C66 H66B 109.8 . .
C67 C66 H66B 109.8 . .
H66A C66 H66B 108.3 . .
C70 C71 C72 121.7(7) . .
C70 C71 H71 119.2 . .
C72 C71 H71 119.2 . .
C67 C72 C71 121.5(8) . .
C67 C72 H72 119.3 . .
C71 C72 H72 119.3 . .
C51 C56 C55 118.9(9) . .
C51 C56 H56 120.5 . .
C55 C56 H56 120.5 . .
C51 C52 C53 118.7(8) . .
C51 C52 H52 120.7 . .
C53 C52 H52 120.7 . .
C56 C51 C52 122.0(8) . .
C56 C51 C50 110.7(9) . .
C52 C51 C50 127.1(10) . .
N1 C50 C51 103.8(9) . .
N1 C50 H50A 111.0 . .
C51 C50 H50A 111.0 . .
N1 C50 H50B 111.0 . .
C51 C50 H50B 111.0 . .
H50A C50 H50B 109.0 . .
C57 O19 Ni3 126.8(3) . 2_666
C73 O20 Ni1 128.2(3) . 2_666
C57 O18 Ni4 125.7(3) . 2_666
C73 O21 Ni4 125.1(3) . 2_666

loop_
_geom_bond_atom_site_label_1
_geom_bond_atom_site_label_2
_geom_bond_distance
_geom_bond_site_symmetry_2
Ni1 O14 1.986(3) .
Ni1 O5 2.038(3) .
Ni1 O20 2.044(3) 2_666
Ni1 O3 2.054(3) .
Ni1 O2 2.081(3) .
Ni1 O1 2.181(3) .
Ni1 Ni4 2.9396(9) .
Ni1 Ni2 2.9885(9) .
Ni2 O15 1.982(3) .
Ni2 O16 2.022(3) .
Ni2 O5 2.032(3) .
Ni2 O6 2.056(3) .
Ni2 O8 2.056(3) .
Ni2 O1 2.205(3) .
Ni2 Ni3 2.9515(9) .
Ni4 O18 2.006(3) 2_666
Ni4 O21 2.029(3) 2_666
Ni4 O11 2.036(3) .
Ni4 O2 2.044(3) .
Ni4 O12 2.043(3) .
Ni4 O1 2.184(3) .
Ni4 Ni3 2.9874(9) .
Ni3 O19 2.002(3) 2_666
Ni3 O17 2.015(3) .
Ni3 O11 2.021(3) .
Ni3 O8 2.047(3) .
Ni3 O9 2.056(3) .
Ni3 O1 2.208(3) .
S3 O10 1.432(3) .
S3 O9 1.459(3) .
S3 C36 1.761(4) .
S3 C22 1.758(4) .
S1 O4 1.432(3) .
S1 O3 1.456(3) .
S1 C2 1.766(4) .
S1 C16 1.776(4) .
S2 O7 1.441(3) .
S2 O6 1.451(3) .
S2 C12 1.765(4) .
S2 C26 1.768(4) .
S4 O13 1.431(3) .
S4 O12 1.459(3) .
S4 C6 1.762(4) .
S4 C32 1.774(4) .
O2 C1 1.311(5) .
C11 O5 1.299(4) .
C11 C12 1.427(5) .
C11 C16 1.421(6) .
O11 C31 1.298(5) .
O8 C21 1.312(5) .
O14 C41 1.244(5) .
O15 C41 1.254(5) .
O16 C58 1.246(6) .
O17 C58 1.251(6) .
C1 C6 1.408(6) .
C1 C2 1.423(5) .
C4 C3 1.385(6) .
C4 C5 1.388(5) .
C4 C7 1.535(6) .
C6 C5 1.398(6) .
C2 C3 1.402(6) .
C3 H3 0.9300 .
C7 C10 1.534(6) .
C7 C9 1.529(6) .
C7 C8 1.540(6) .
C5 H5 0.9300 .
C8 H8A 0.9600 .
C8 H8B 0.9600 .
C8 H8C 0.9600 .
C10 H10A 0.9600 .
C10 H10B 0.9600 .
C10 H10C 0.9600 .
C9 H9A 0.9600 .
C9 H9B 0.9600 .
C9 H9C 0.9600 .
C14 C15 1.384(6) .
C14 C13 1.396(6) .
C14 C17 1.525(5) .
C12 C13 1.387(6) .
C13 H13 0.9300 .
C15 C16 1.392(5) .
C15 H15 0.9300 .
C17 C18 1.516(7) .
C17 C20 1.526(6) .
C17 C19 1.537(6) .
C19 H19A 0.9600 .
C19 H19B 0.9600 .
C19 H19C 0.9600 .
C18 H18A 0.9600 .
C18 H18B 0.9600 .
C18 H18C 0.9600 .
C20 H20A 0.9600 .
C20 H20B 0.9600 .
C20 H20C 0.9600 .
C21 C26 1.402(6) .
C21 C22 1.426(5) .
C24 C25 1.377(5) .
C24 C23 1.385(6) .
C24 C27 1.528(6) .
C26 C25 1.412(5) .
C27 C30 1.468(7) .
C27 C28 1.520(7) .
C27 C29 1.567(7) .
C23 C22 1.390(5) .
C23 H23 0.9300 .
C25 H25 0.9300 .
C28 H28A 0.9600 .
C28 H28B 0.9600 .
C28 H28C 0.9600 .
C29 H29A 0.9600 .
C29 H29B 0.9600 .
C29 H29C 0.9600 .
C30 H30A 0.9600 .
C30 H30B 0.9600 .
C30 H30C 0.9600 .
C31 C36 1.423(5) .
C31 C32 1.428(6) .
C34 C35 1.402(6) .
C34 C33 1.399(5) .
C34 C37 1.530(6) .
C33 C32 1.376(6) .
C33 H33 0.9300 .
C37 C40 1.531(6) .
C37 C38 1.523(5) .
C37 C39 1.540(6) .
C36 C35 1.393(5) .
C35 H35 0.9300 .
C40 H40A 0.9600 .
C40 H40B 0.9600 .
C40 H40C 0.9600 .
C38 H38A 0.9600 .
C38 H38B 0.9600 .
C38 H38C 0.9600 .
C39 H39A 0.9600 .
C39 H39B 0.9600 .
C39 H39C 0.9600 .
C42 C43 1.385(7) .
C42 C47 1.389(6) .
C42 C41 1.504(6) .
C44 C43 1.385(7) .
C44 C45 1.378(7) .
C44 H44 0.9300 .
C46 C45 1.371(7) .
C46 C47 1.386(7) .
C46 H46 0.9300 .
C45 C49 1.511(7) .
C43 H43 0.9300 .
C47 H47 0.9300 .
C49 N1 1.553(7) .
C49 H49A 0.9700 .
C49 H49B 0.9700 .
C59 C60 1.372(7) .
C59 C64 1.385(7) .
C59 C58 1.486(7) .
C62 C63 1.367(9) .
C62 C61 1.408(9) .
C62 C65 1.513(8) .
C64 C63 1.412(8) .
C64 H64 0.9300 .
C65 N2 1.487(6) .
C65 H65A 0.9700 .
C65 H65B 0.9700 .
C60 C61 1.389(7) .
C60 H60 0.9300 .
C63 H63 0.9300 .
C70 C71 1.331(8) .
C70 C69 1.366(8) .
C70 C73 1.511(6) .
C73 O20 1.222(5) .
C73 O21 1.255(5) .
N2 C66 1.518(7) .
N2 H2A 0.8600 .
C57 O19 1.239(6) .
C57 O18 1.261(6) .
C57 C54 1.509(7) .
N1 C50 1.197(9) .
N1 H1A 0.8600 .
C61 H61 0.9300 .
C54 C53 1.338(9) .
C54 C55 1.380(9) .
C67 C72 1.317(11) .
C67 C68 1.338(10) .
C67 C66 1.552(8) .
C69 C68 1.416(8) .
C69 H69 0.9300 .
C53 C52 1.432(10) .
C53 H53 0.9300 .
C55 C56 1.384(10) .
C55 H55 0.9300 .
C68 H68 0.9300 .
C66 H66A 0.9700 .
C66 H66B 0.9700 .
C71 C72 1.394(9) .
C71 H71 0.9300 .
C72 H72 0.9300 .
C56 C51 1.317(13) .
C56 H56 0.9300 .
C52 C51 1.386(13) .
C52 H52 0.9300 .
C51 C50 1.739(13) .
C50 H50A 0.9700 .
C50 H50B 0.9700 .
O19 Ni3 2.002(3) 2_666
O20 Ni1 2.044(3) 2_666
O18 Ni4 2.006(3) 2_666
O21 Ni4 2.029(3) 2_666

loop_
_platon_squeeze_void_nr
_platon_squeeze_void_average_x
_platon_squeeze_void_average_y
_platon_squeeze_void_average_z
_platon_squeeze_void_volume
_platon_squeeze_void_count_electrons
_platon_squeeze_void_content
1 0.000 0.000 0.000 264 94 ' '
2 0.495 -0.500 0.500 1150 354 ' '
3 0.172 0.448 0.936 10 0 ' '
4 0.827 0.552 0.064 10 1 ' '
